data_2312282
loop_
_publ_author_name
'Wzgarda-Raj, Kinga'
'Dominikowska, Justyna'
'Husik, Natallia'
'Rybarczyk-Pirek, Agnieszka J'

_publ_section_title
;
 2,2'-Dithiobispyrazine: about the disulfide bond.
;
_journal_coeditor_code DG3042
_journal_issue 9
_journal_name_full 'Acta crystallographica. Section C, Structural chemistry'
_journal_paper_doi 10.1107/S2053229623007416
_journal_volume 79
_journal_year 2023
_chemical_formula_iupac 'C8 H6 N4 S2'
_chemical_formula_moiety 'C8 H6 N4 S2'
_chemical_formula_sum 'C8 H6 N4 S2'
_chemical_formula_weight 222.29
_chemical_name_common
;
2,2'-Dithiobispyrazine
;
_chemical_name_systematic
;
2-(Pyrazin-2-yldisulfanyl)pyrazine
;
_space_group_crystal_system triclinic
_space_group_IT_number 2
_space_group_name_Hall '-P 1'
_space_group_name_H-M_alt 'P -1'
_atom_sites_solution_hydrogens geom
_atom_sites_solution_primary dual
_audit_creation_method
;
Olex2 1.5
(compiled 2023.03.06 svn.rbb2c1857 for OlexSys, GUI svn.r6748)
;
_cell_angle_alpha 91.524(2)
_cell_angle_beta 95.245(2)
_cell_angle_gamma 106.024(2)
_cell_formula_units_Z 2
_cell_length_a 5.68320(10)
_cell_length_b 7.4639(2)
_cell_length_c 11.7473(3)
_cell_measurement_reflns_used 6130
_cell_measurement_temperature 293
_cell_measurement_theta_max 29.1730
_cell_measurement_theta_min 2.8330
_cell_volume 476.24(2)
_computing_cell_refinement
;
CrysAlis PRO (Rigaku OD, 2020)
;
_computing_data_collection
;
CrysAlis PRO (Rigaku OD, 2020)
;
_computing_data_reduction
;
CrysAlis PRO (Rigaku OD, 2020)
;
_computing_molecular_graphics
;
OLEX2 (Dolomanov <i>et al.</i>, 2009)
;
_computing_publication_material
;
OLEX2 (Dolomanov <i>et al.</i>, 2009)
;
_computing_structure_refinement
;
SHELXL2018 (Sheldrick, 2015<i>b</i>)
;
_computing_structure_solution
;
SHELXT2018 (Sheldrick, 2015<i>a</i>)
;
_diffrn_ambient_temperature 293
_diffrn_detector 'Hybrid Pixel Array Detector'
_diffrn_detector_area_resol_mean 10.0000
_diffrn_measured_fraction_theta_full 0.999
_diffrn_measured_fraction_theta_max 0.834
_diffrn_measurement_device 'four-circle diffractometer'
_diffrn_measurement_device_type 'Rigaku XtaLAB Synergy Dualflex diffractometer with a HyPix detector'
_diffrn_measurement_method '\w scans'
_diffrn_radiation_monochromator mirror
_diffrn_radiation_probe x-ray
_diffrn_radiation_type 'Mo K\a'
_diffrn_radiation_wavelength 0.71073
_diffrn_reflns_av_R_equivalents 0.0324
_diffrn_reflns_av_unetI/netI 0.0221
_diffrn_reflns_limit_h_max 7
_diffrn_reflns_limit_h_min -7
_diffrn_reflns_limit_k_max 10
_diffrn_reflns_limit_k_min -10
_diffrn_reflns_limit_l_max 16
_diffrn_reflns_limit_l_min -16
_diffrn_reflns_number 13219
_diffrn_reflns_theta_full 25.242
_diffrn_reflns_theta_max 31.052
_diffrn_reflns_theta_min 2.844
_diffrn_source 'micro-focus sealed X-ray tube'
_exptl_absorpt_coefficient_mu 0.520
_exptl_absorpt_correction_T_max 1.000
_exptl_absorpt_correction_T_min 0.646
_exptl_absorpt_correction_type gaussian
_exptl_absorpt_process_details
;
(CrysAlis PRO; Rigaku OD, 2020)
;
_exptl_crystal_colour yellow
_exptl_crystal_density_diffrn 1.550
_exptl_crystal_description 'cut plate'
_exptl_crystal_F_000 228
_exptl_crystal_size_max 0.237
_exptl_crystal_size_mid 0.080
_exptl_crystal_size_min 0.034
_refine_diff_density_max 0.243
_refine_diff_density_min -0.263
_refine_ls_extinction_method none
_refine_ls_goodness_of_fit_ref 1.080
_refine_ls_hydrogen_treatment constr
_refine_ls_matrix_type full
_refine_ls_number_parameters 127
_refine_ls_number_reflns 2551
_refine_ls_number_restraints 0
_refine_ls_restrained_S_all 1.080
_refine_ls_R_factor_all 0.0447
_refine_ls_R_factor_gt 0.0324
_refine_ls_shift/su_max 0.000
_refine_ls_shift/su_mean 0.000
_refine_ls_structure_factor_coef Fsqd
_refine_ls_weighting_details 'w=1/[\s^2^(Fo^2^)+(0.0388P)^2^+0.0599P] where P=(Fo^2^+2Fc^2^)/3'
_refine_ls_weighting_scheme calc
_refine_ls_wR_factor_gt 0.0819
_refine_ls_wR_factor_ref 0.0867
_reflns_number_gt 1990
_reflns_number_total 2551
_reflns_threshold_expression 'I > 2\s(I)'
_cod_data_source_file dg3042sup1.cif
_cod_data_source_block I
_cod_database_code 2312282
_shelx_space_group_comment
;
The symmetry employed for this shelxl refinement is uniquely defined
by the following loop, which should always be used as a source of
symmetry information in preference to the above space-group names.
They are only intended as comments.
;

loop_
_space_group_symop_operation_xyz
'x, y, z'
'-x, -y, -z'

loop_
_atom_site_type_symbol
_atom_site_label
_atom_site_fract_x
_atom_site_fract_y
_atom_site_fract_z
_atom_site_U_iso_or_equiv
_atom_site_adp_type
_atom_site_calc_flag
_atom_site_occupancy
_atom_site_disorder_assembly
_atom_site_disorder_group
S S12A 0.88777(8) 0.82515(5) 0.24527(3) 0.05535(14) Uani d 1 . .
S S12 0.51768(8) 0.75339(6) 0.21054(3) 0.05632(14) Uani d 1 . .
N N11A 1.1678(2) 0.85466(18) 0.43568(11) 0.0534(3) Uani d 1 . .
N N11 0.5985(2) 0.42008(18) 0.16399(12) 0.0542(3) Uani d 1 . .
N N14A 0.8155(3) 0.6392(2) 0.56361(12) 0.0586(3) Uani d 1 . .
N N14 0.1119(2) 0.2607(2) 0.07399(12) 0.0613(4) Uani d 1 . .
C C12 0.4351(3) 0.5157(2) 0.15903(11) 0.0416(3) Uani d 1 . .
C C12A 0.9380(3) 0.77714(18) 0.39184(12) 0.0435(3) Uani d 1 . .
C C13A 0.7614(3) 0.6697(2) 0.45469(13) 0.0512(4) Uani d 1 . .
H H13A 0.602192 0.618027 0.420052 0.061 Uiso calc 1 . .
C C15 0.2761(3) 0.1648(2) 0.07863(13) 0.0531(4) Uani d 1 . .
H H15 0.227497 0.040696 0.051216 0.064 Uiso calc 1 . .
C C13 0.1918(3) 0.4365(2) 0.11467(13) 0.0558(4) Uani d 1 . .
H H13 0.082179 0.508859 0.113540 0.067 Uiso calc 1 . .
C C16A 1.2209(3) 0.8212(2) 0.54463(15) 0.0591(4) Uani d 1 . .
H H16A 1.380639 0.871281 0.579086 0.071 Uiso calc 1 . .
C C16 0.5152(3) 0.2425(2) 0.12250(15) 0.0574(4) Uani d 1 . .
H H16 0.623987 0.169461 0.123587 0.069 Uiso calc 1 . .
C C15A 1.0470(3) 0.7152(2) 0.60712(14) 0.0589(4) Uani d 1 . .
H H15A 1.092551 0.695813 0.682846 0.071 Uiso calc 1 . .

loop_
_atom_site_aniso_label
_atom_site_aniso_U_11
_atom_site_aniso_U_22
_atom_site_aniso_U_33
_atom_site_aniso_U_12
_atom_site_aniso_U_13
_atom_site_aniso_U_23
S12A 0.0613(3) 0.0465(2) 0.0493(2) -0.00156(17) 0.01245(17) 0.00042(15)
S12 0.0651(3) 0.0501(2) 0.0575(2) 0.02468(19) 0.00036(18) -0.00203(17)
N11A 0.0421(7) 0.0502(7) 0.0609(8) 0.0008(5) 0.0103(5) -0.0097(6)
N11 0.0383(7) 0.0471(7) 0.0743(8) 0.0114(5) -0.0045(6) -0.0062(6)
N14A 0.0550(8) 0.0572(8) 0.0553(7) 0.0016(6) 0.0059(6) 0.0074(6)
N14 0.0394(7) 0.0701(9) 0.0683(8) 0.0094(6) -0.0052(6) -0.0069(7)
C12 0.0414(7) 0.0488(7) 0.0364(6) 0.0151(6) 0.0041(5) 0.0044(5)
C12A 0.0441(8) 0.0329(6) 0.0497(7) 0.0039(5) 0.0089(6) -0.0047(5)
C13A 0.0425(8) 0.0489(8) 0.0540(8) -0.0005(6) 0.0042(6) 0.0040(6)
C15 0.0444(8) 0.0508(8) 0.0573(8) 0.0033(7) 0.0037(6) -0.0045(7)
C13 0.0415(8) 0.0699(11) 0.0592(9) 0.0237(8) -0.0027(6) -0.0004(8)
C16A 0.0432(8) 0.0613(10) 0.0672(10) 0.0089(7) -0.0017(7) -0.0119(8)
C16 0.0424(8) 0.0472(8) 0.0815(11) 0.0141(7) -0.0015(7) -0.0068(7)
C15A 0.0591(10) 0.0608(10) 0.0537(9) 0.0144(8) -0.0015(7) -0.0011(7)

loop_
_atom_type_symbol
_atom_type_description
_atom_type_scat_dispersion_real
_atom_type_scat_dispersion_imag
_atom_type_scat_source
C C 0.0033 0.0016 'International Tables Vol C Tables 4.2.6.8 and 6.1.1.4'
H H 0.0000 0.0000 'International Tables Vol C Tables 4.2.6.8 and 6.1.1.4'
N N 0.0061 0.0033 'International Tables Vol C Tables 4.2.6.8 and 6.1.1.4'
S S 0.1246 0.1234 'International Tables Vol C Tables 4.2.6.8 and 6.1.1.4'

loop_
_exptl_crystal_face_index_h
_exptl_crystal_face_index_k
_exptl_crystal_face_index_l
_exptl_crystal_face_perp_dist
0 1 0 0.0270
0 0 -1 0.0281
0 -1 0 0.0534
-1 0 0 0.0992
1 0 0 0.1348
-4 4 -13 0.0675
4 -4 13 0.0675
-8 6 1 0.0944
8 -5 -5 0.1254
0 0 1 0.0059

loop_
_geom_angle_atom_site_label_1
_geom_angle_atom_site_label_2
_geom_angle_atom_site_label_3
_geom_angle_site_symmetry_1
_geom_angle_site_symmetry_3
_geom_angle
_geom_angle_publ_flag
C12A S12A S12 . . 104.70(5) y
C12 S12 S12A . . 104.87(5) y
C12A N11A C16A . . 115.79(13) y
C12 N11 C16 . . 115.54(13) y
C15A N14A C13A . . 116.19(14) y
C15 N14 C13 . . 116.23(13) y
N11 C12 S12 . . 120.89(11) y
N11 C12 C13 . . 122.03(14) y
C13 C12 S12 . . 117.08(11) y
N11A C12A S12A . . 112.32(10) y
N11A C12A C13A . . 122.57(13) y
C13A C12A S12A . . 125.10(11) y
N14A C13A C12A . . 121.17(14) y
N14A C13A H13A . . 119.4 ?
C12A C13A H13A . . 119.4 ?
N14 C15 H15 . . 119.0 ?
N14 C15 C16 . . 122.02(15) y
C16 C15 H15 . . 119.0 ?
N14 C13 C12 . . 121.76(15) y
N14 C13 H13 . . 119.1 ?
C12 C13 H13 . . 119.1 ?
N11A C16A H16A . . 119.1 ?
N11A C16A C15A . . 121.84(15) y
C15A C16A H16A . . 119.1 ?
N11 C16 C15 . . 122.42(15) y
N11 C16 H16 . . 118.8 ?
C15 C16 H16 . . 118.8 ?
N14A C15A C16A . . 122.42(15) y
N14A C15A H15A . . 118.8 ?
C16A C15A H15A . . 118.8 ?

loop_
_geom_bond_atom_site_label_1
_geom_bond_atom_site_label_2
_geom_bond_site_symmetry_2
_geom_bond_distance
_geom_bond_publ_flag
S12A S12 . 2.0216(6) y
S12A C12A . 1.7816(14) y
S12 C12 . 1.7792(15) y
N11A C12A . 1.3227(19) y
N11A C16A . 1.334(2) y
N11 C12 . 1.3166(19) y
N11 C16 . 1.340(2) y
N14A C13A . 1.329(2) y
N14A C15A . 1.328(2) y
N14 C15 . 1.321(2) y
N14 C13 . 1.324(2) y
C12 C13 . 1.391(2) y
C12A C13A . 1.385(2) y
C13A H13A . 0.9300 ?
C15 H15 . 0.9300 ?
C15 C16 . 1.367(2) y
C13 H13 . 0.9300 ?
C16A H16A . 0.9300 ?
C16A C15A . 1.369(3) y
C16 H16 . 0.9300 ?
C15A H15A . 0.9300 ?

loop_
_geom_hbond_atom_site_label_D
_geom_hbond_atom_site_label_H
_geom_hbond_atom_site_label_A
_geom_hbond_site_symmetry_A
_geom_hbond_distance_DH
_geom_hbond_distance_HA
_geom_hbond_distance_DA
_geom_hbond_angle_DHA
_geom_hbond_publ_flag
C13A H13A S12 . 0.93 2.74 3.2220(16) 113.4 yes
C13A H13A N14A 2_666 0.93 2.64 3.433(2) 144.2 yes

loop_
_geom_torsion_atom_site_label_1
_geom_torsion_atom_site_label_2
_geom_torsion_atom_site_label_3
_geom_torsion_atom_site_label_4
_geom_torsion_site_symmetry_1
_geom_torsion_site_symmetry_2
_geom_torsion_site_symmetry_3
_geom_torsion_site_symmetry_4
_geom_torsion
_geom_torsion_publ_flag
S12A S12 C12 N11 . . . . 8.43(12) ?
S12A S12 C12 C13 . . . . -172.07(10) ?
S12A C12A C13A N14A . . . . 179.24(12) ?
S12 S12A C12A N11A . . . . -165.73(10) ?
S12 S12A C12A C13A . . . . 15.01(14) ?
S12 C12 C13 N14 . . . . 179.87(13) ?
N11A C12A C13A N14A . . . . 0.0(2) ?
N11A C16A C15A N14A . . . . 0.1(3) ?
N11 C12 C13 N14 . . . . -0.6(2) ?
N14 C15 C16 N11 . . . . 0.3(3) ?
C12 N11 C16 C15 . . . . -0.5(2) ?
C12A N11A C16A C15A . . . . -0.8(2) ?
C13A N14A C15A C16A . . . . 0.8(3) ?
C15 N14 C13 C12 . . . . 0.4(2) ?
C13 N14 C15 C16 . . . . -0.2(2) ?
C16A N11A C12A S12A . . . . -178.51(11) ?
C16A N11A C12A C13A . . . . 0.8(2) ?
C16 N11 C12 S12 . . . . -179.90(12) ?
C16 N11 C12 C13 . . . . 0.6(2) ?
C15A N14A C13A C12A . . . . -0.8(2) ?

_cod_database_fobs_code 2312282
